data_4067356
loop_
_publ_author_name
'Villalobos, Janette M.'
'Hickman, Amanda J.'
'Sanford, Melanie S.'

_publ_section_title
;
 Platinum(II) Complexes Containing Quaternized Nitrogen Ligands:
 Synthesis, Stability, and Evaluation as Catalysts for Methane and Benzene
 H/D Exchange
;
_journal_issue 1
_journal_name_full Organometallics
_journal_page_first 257
_journal_paper_doi 10.1021/om900889k
_journal_volume 29
_journal_year 2010
_chemical_formula_moiety 'C9 H10 Cl2 N4 O Pt'
_chemical_formula_sum 'C9 H10 Cl2 N4 O Pt'
_chemical_formula_weight 456.20
_chemical_name_systematic
;
 ?
;
_space_group_IT_number 14
_symmetry_cell_setting monoclinic
_symmetry_space_group_name_Hall '-P 2yn'
_symmetry_space_group_name_H-M 'P 1 21/n 1'
_atom_sites_solution_hydrogens geom
_atom_sites_solution_primary direct
_atom_sites_solution_secondary difmap
_audit_creation_method SHELXL-97
_cell_angle_alpha 90.00
_cell_angle_beta 101.5230(10)
_cell_angle_gamma 90.00
_cell_formula_units_Z 4
_cell_length_a 7.2406(6)
_cell_length_b 11.0864(10)
_cell_length_c 14.6956(13)
_cell_measurement_reflns_used 8383
_cell_measurement_temperature 85(2)
_cell_measurement_theta_max 26.42
_cell_measurement_theta_min 2.32
_cell_volume 1155.87(17)
_computing_cell_refinement 'Bruker SAINT'
_computing_data_collection 'Bruker SMART-APEX'
_computing_data_reduction 'Bruker SAINT'
_computing_molecular_graphics 'Bruker SHELXTL'
_computing_publication_material 'Bruker SHELXTL'
_computing_structure_refinement 'Bruker SHELXTL'
_computing_structure_solution 'Bruker SHELXTL'
_diffrn_ambient_temperature 85(2)
_diffrn_measured_fraction_theta_full 0.999
_diffrn_measured_fraction_theta_max 0.999
_diffrn_measurement_device_type 'CCD area detector'
_diffrn_measurement_method 'phi and omega scans'
_diffrn_radiation_monochromator graphite
_diffrn_radiation_source 'fine-focus sealed tube'
_diffrn_radiation_type MoK\a
_diffrn_radiation_wavelength 0.71073
_diffrn_reflns_av_R_equivalents 0.0411
_diffrn_reflns_av_sigmaI/netI 0.0204
_diffrn_reflns_limit_h_max 9
_diffrn_reflns_limit_h_min -9
_diffrn_reflns_limit_k_max 13
_diffrn_reflns_limit_k_min -13
_diffrn_reflns_limit_l_max 18
_diffrn_reflns_limit_l_min -18
_diffrn_reflns_number 22373
_diffrn_reflns_theta_full 26.45
_diffrn_reflns_theta_max 26.45
_diffrn_reflns_theta_min 2.94
_exptl_absorpt_coefficient_mu 12.588
_exptl_absorpt_correction_T_max 0.5318
_exptl_absorpt_correction_T_min 0.3539
_exptl_absorpt_correction_type multi-scan
_exptl_absorpt_process_details
;
  Blessing, R. Acta Cryst. (1995) A51 33-38.
  Sheldrick, G.  SADABS (Version 2007/4) Bruker AXS area
  detector absorption and other corrections, University of
  Gottingen, Germany 2007.
;
_exptl_crystal_colour orange
_exptl_crystal_density_diffrn 2.622
_exptl_crystal_density_method 'not measured'
_exptl_crystal_description block
_exptl_crystal_F_000 848
_exptl_crystal_size_max 0.15
_exptl_crystal_size_mid 0.06
_exptl_crystal_size_min 0.05
_refine_diff_density_max 1.844
_refine_diff_density_min -0.967
_refine_diff_density_rms 0.142
_refine_ls_extinction_method none
_refine_ls_goodness_of_fit_ref 1.076
_refine_ls_hydrogen_treatment mixed
_refine_ls_matrix_type full
_refine_ls_number_parameters 159
_refine_ls_number_reflns 2382
_refine_ls_number_restraints 0
_refine_ls_restrained_S_all 1.076
_refine_ls_R_factor_all 0.0253
_refine_ls_R_factor_gt 0.0210
_refine_ls_shift/su_max 0.003
_refine_ls_shift/su_mean 0.000
_refine_ls_structure_factor_coef Fsqd
_refine_ls_weighting_details 'calc w=1/[\s^2^(Fo^2^)+(0.0300P)^2^+1.4614P] where P=(Fo^2^+2Fc^2^)/3'
_refine_ls_weighting_scheme calc
_refine_ls_wR_factor_gt 0.0501
_refine_ls_wR_factor_ref 0.0519
_reflns_number_gt 2163
_reflns_number_total 2382
_reflns_threshold_expression >2sigma(I)
_cod_data_source_file om900889k_si_002.cif
_cod_data_source_block jmv1
_cod_depositor_comments
;
The following automatic conversions were performed:

'_symmetry_cell_setting' value 'Monoclinic' changed to 'monoclinic'
according to /home/saulius/struct/CIF-dictionaries/cif_core.dic
dictionary named 'cif_core.dic' version 2.4.1 from 2010-06-29.

Automatic conversion script
Id: cif_fix_values 1715 2011-07-08 13:25:40Z adriana 
;
_cod_original_sg_symbol_H-M P2(1)/n
_cod_database_code 4067356

loop_
_symmetry_equiv_pos_as_xyz
'x, y, z'
'-x+1/2, y+1/2, -z+1/2'
'-x, -y, -z'
'x-1/2, -y-1/2, z-1/2'

loop_
_atom_site_label
_atom_site_type_symbol
_atom_site_fract_x
_atom_site_fract_y
_atom_site_fract_z
_atom_site_U_iso_or_equiv
_atom_site_adp_type
_atom_site_occupancy
_atom_site_symmetry_multiplicity
_atom_site_calc_flag
_atom_site_refinement_flags
Pt1 Pt 0.19111(2) 1.073033(13) 0.476601(10) 0.01774(7) Uani 1 1 d .
Cl1 Cl 0.11415(15) 1.27306(10) 0.49232(7) 0.0261(2) Uani 1 1 d .
Cl2 Cl 0.06175(16) 1.08395(9) 0.32028(7) 0.0246(2) Uani 1 1 d .
O1 O 0.2575(6) 0.5701(3) 0.5064(3) 0.0356(8) Uani 1 1 d .
H1 H 0.133(10) 0.618(7) 0.493(5) 0.06(2) Uiso 1 1 d .
N1 N 0.2804(5) 0.9013(3) 0.4752(2) 0.0197(7) Uani 1 1 d .
N2 N 0.4347(5) 0.7422(3) 0.5636(2) 0.0219(7) Uani 1 1 d .
N3 N 0.4380(6) 0.9025(4) 0.7214(3) 0.0278(8) Uani 1 1 d .
N4 N 0.3067(5) 1.0496(3) 0.6111(2) 0.0194(7) Uani 1 1 d .
C1 C 0.2698(6) 0.8332(4) 0.3947(3) 0.0235(9) Uani 1 1 d .
H1A H 0.2211 0.8692 0.3361 0.028 Uiso 1 1 calc R
C2 C 0.3264(6) 0.7183(4) 0.3979(3) 0.0258(9) Uani 1 1 d .
H2A H 0.3244 0.6760 0.3415 0.031 Uiso 1 1 calc R
C3 C 0.3923(7) 0.6553(4) 0.4873(3) 0.0276(10) Uani 1 1 d .
H3B H 0.5108 0.6109 0.4837 0.033 Uiso 1 1 calc R
C4 C 0.3643(6) 0.8541(4) 0.5557(3) 0.0199(8) Uani 1 1 d .
C5 C 0.3749(6) 0.9380(4) 0.6359(3) 0.0207(9) Uani 1 1 d .
C6 C 0.4438(7) 0.9855(5) 0.7884(3) 0.0335(11) Uani 1 1 d .
H6A H 0.4884 0.9621 0.8511 0.040 Uiso 1 1 calc R
C7 C 0.3876(7) 1.1040(4) 0.7700(3) 0.0286(10) Uani 1 1 d .
H7A H 0.3980 1.1626 0.8179 0.034 Uiso 1 1 calc R
C8 C 0.3155(6) 1.1324(4) 0.6779(3) 0.0242(9) Uani 1 1 d .
H8A H 0.2716 1.2119 0.6620 0.029 Uiso 1 1 calc R
C9 C 0.5535(7) 0.6905(4) 0.6493(3) 0.0285(10) Uani 1 1 d .
H9A H 0.6460 0.7507 0.6782 0.043 Uiso 1 1 calc R
H9B H 0.6194 0.6189 0.6331 0.043 Uiso 1 1 calc R
H9C H 0.4733 0.6680 0.6930 0.043 Uiso 1 1 calc R

loop_
_atom_site_aniso_label
_atom_site_aniso_U_11
_atom_site_aniso_U_22
_atom_site_aniso_U_33
_atom_site_aniso_U_23
_atom_site_aniso_U_13
_atom_site_aniso_U_12
Pt1 0.02023(10) 0.01805(10) 0.01459(10) 0.00168(6) 0.00261(6) -0.00332(6)
Cl1 0.0317(5) 0.0208(5) 0.0259(5) 0.0030(4) 0.0060(4) 0.0012(4)
Cl2 0.0286(5) 0.0272(5) 0.0165(5) 0.0058(4) 0.0009(4) -0.0051(4)
O1 0.046(2) 0.0241(18) 0.036(2) -0.0005(14) 0.0060(17) -0.0079(15)
N1 0.0209(18) 0.0207(17) 0.0175(18) 0.0013(14) 0.0038(14) -0.0041(14)
N2 0.0291(19) 0.0205(18) 0.0151(17) 0.0009(14) 0.0016(14) 0.0002(15)
N3 0.033(2) 0.032(2) 0.0172(19) 0.0018(15) 0.0003(16) 0.0074(16)
N4 0.0232(18) 0.0214(17) 0.0130(17) 0.0026(14) 0.0019(14) -0.0056(14)
C1 0.028(2) 0.026(2) 0.017(2) -0.0032(17) 0.0042(17) -0.0084(18)
C2 0.036(2) 0.024(2) 0.019(2) -0.0032(18) 0.0083(18) -0.0061(19)
C3 0.032(2) 0.021(2) 0.029(2) -0.0025(18) 0.0032(19) -0.0009(18)
C4 0.0186(19) 0.024(2) 0.017(2) 0.0002(17) 0.0051(16) -0.0060(16)
C5 0.021(2) 0.024(2) 0.016(2) 0.0013(16) 0.0009(17) -0.0030(16)
C6 0.040(3) 0.045(3) 0.013(2) -0.002(2) -0.0007(19) 0.007(2)
C7 0.032(2) 0.034(2) 0.019(2) -0.0092(19) 0.0010(19) -0.001(2)
C8 0.027(2) 0.023(2) 0.022(2) -0.0029(18) 0.0046(18) -0.0055(18)
C9 0.035(3) 0.024(2) 0.023(2) 0.0080(18) -0.0016(19) 0.0022(19)

loop_
_atom_type_symbol
_atom_type_description
_atom_type_scat_dispersion_real
_atom_type_scat_dispersion_imag
_atom_type_scat_source
C C 0.0033 0.0016 'International Tables Vol C Tables 4.2.6.8 and 6.1.1.4'
H H 0.0000 0.0000 'International Tables Vol C Tables 4.2.6.8 and 6.1.1.4'
N N 0.0061 0.0033 'International Tables Vol C Tables 4.2.6.8 and 6.1.1.4'
O O 0.0106 0.0060 'International Tables Vol C Tables 4.2.6.8 and 6.1.1.4'
Cl Cl 0.1484 0.1585 'International Tables Vol C Tables 4.2.6.8 and 6.1.1.4'
Pt Pt -1.7033 8.3905 'International Tables Vol C Tables 4.2.6.8 and 6.1.1.4'

loop_
_geom_angle_atom_site_label_1
_geom_angle_atom_site_label_2
_geom_angle_atom_site_label_3
_geom_angle
N4 Pt1 N1 79.39(14)
N4 Pt1 Cl2 175.48(10)
N1 Pt1 Cl2 96.13(11)
N4 Pt1 Cl1 95.01(10)
N1 Pt1 Cl1 173.78(10)
Cl2 Pt1 Cl1 89.49(4)
C4 N1 C1 118.8(4)
C4 N1 Pt1 117.1(3)
C1 N1 Pt1 124.0(3)
C4 N2 C3 121.7(4)
C4 N2 C9 125.2(4)
C3 N2 C9 113.0(3)
C5 N3 C6 116.8(4)
C8 N4 C5 117.9(4)
C8 N4 Pt1 125.8(3)
C5 N4 Pt1 116.2(3)
C2 C1 N1 121.5(4)
C1 C2 C3 121.6(4)
O1 C3 N2 109.4(4)
O1 C3 C2 112.1(4)
N2 C3 C2 110.5(4)
N1 C4 N2 122.9(4)
N1 C4 C5 113.7(4)
N2 C4 C5 123.5(4)
N3 C5 N4 124.9(4)
N3 C5 C4 121.6(4)
N4 C5 C4 113.5(4)
N3 C6 C7 122.9(4)
C6 C7 C8 116.3(4)
N4 C8 C7 121.0(4)

loop_
_geom_bond_atom_site_label_1
_geom_bond_atom_site_label_2
_geom_bond_distance
Pt1 N4 2.003(3)
Pt1 N1 2.012(4)
Pt1 Cl2 2.3042(11)
Pt1 Cl1 2.3093(11)
O1 C3 1.426(6)
N1 C4 1.326(6)
N1 C1 1.393(5)
N2 C4 1.336(5)
N2 C3 1.464(5)
N2 C9 1.491(5)
N3 C5 1.309(6)
N3 C6 1.342(6)
N4 C8 1.336(5)
N4 C5 1.356(5)
C1 C2 1.337(6)
C2 C3 1.479(6)
C4 C5 1.491(6)
C6 C7 1.386(7)
C7 C8 1.386(6)

loop_
_geom_hbond_atom_site_label_D
_geom_hbond_atom_site_label_H
_geom_hbond_atom_site_label_A
_geom_hbond_distance_DH
_geom_hbond_distance_HA
_geom_hbond_distance_DA
_geom_hbond_angle_DHA
_geom_hbond_site_symmetry_A
O1 H1 Cl1 1.03(7) 2.20(7) 3.207(4) 164(5) 3_576
